data_2238939
loop_
_publ_author_name
'Zeilinger, Michael'
'F\"assler, Thomas F.'

_publ_section_title
;
 Revision of the Li~13~Si~4~ structure
;
_journal_coeditor_code WM2778
_journal_issue 12
_journal_name_full 'Acta Crystallographica Section E'
_journal_page_first i81
_journal_page_last i82
_journal_paper_doi 10.1107/S1600536813029759
_journal_volume 69
_journal_year 2013
_chemical_formula_analytical 'Li13 Si4'
_chemical_formula_iupac 'Li13 Si4'
_chemical_formula_structural 'Li13 2(Si) Si2'
_chemical_formula_sum 'Li13 Si4'
_chemical_formula_weight 202.58
_chemical_melting_point 995
_chemical_name_common 'Lithium Silicide'
_chemical_name_systematic 'Tridecalithium tetrasilicide'
_space_group_IT_number 55
_symmetry_cell_setting orthorhombic
_symmetry_space_group_name_Hall '-P 2 2ab'
_symmetry_space_group_name_H-M 'P b a m'
_atom_sites_solution_primary direct
_atom_sites_solution_secondary difmap
_audit_creation_method 'IUCr SHELXL97-template, publCIF'
_cell_angle_alpha 90.00
_cell_angle_beta 90.00
_cell_angle_gamma 90.00
_cell_formula_units_Z 2
_cell_length_a 7.9488(4)
_cell_length_b 15.1248(8)
_cell_length_c 4.4661(2)
_cell_measurement_reflns_used 9823
_cell_measurement_temperature 100(2)
_cell_measurement_theta_max 57.2990
_cell_measurement_theta_min 2.8949
_cell_volume 536.93(5)
_computing_cell_refinement '<i>SAINT</i> (Bruker, 2008)'
_computing_data_collection '<i>APEX2</i> (Bruker, 2008)'
_computing_data_reduction '<i>SAINT</i> (Bruker, 2008)'
_computing_molecular_graphics '<i>DIAMOND</i> (Brandenburg, 2012)'
_computing_publication_material '<i>publCIF</i> (Westrip, 2010)'
_computing_structure_refinement '<i>SHELXL97</i> (Sheldrick, 2008)'
_computing_structure_solution '<i>SHELXS97</i> (Sheldrick, 2008)'
_diffrn_ambient_temperature 100(2)
_diffrn_detector_area_resol_mean 16
_diffrn_measured_fraction_theta_full 0.998
_diffrn_measured_fraction_theta_max 0.998
_diffrn_measurement_device_type 'Bruker APEXII CCD'
_diffrn_measurement_method '\f- and omega-rotation'
_diffrn_radiation_monochromator 'MONTEL optic'
_diffrn_radiation_source 'rotating anode FR591'
_diffrn_radiation_type MoK\a
_diffrn_radiation_wavelength 0.71073
_diffrn_reflns_av_R_equivalents 0.0333
_diffrn_reflns_av_sigmaI/netI 0.0151
_diffrn_reflns_limit_h_max 15
_diffrn_reflns_limit_h_min -13
_diffrn_reflns_limit_k_max 30
_diffrn_reflns_limit_k_min -28
_diffrn_reflns_limit_l_max 8
_diffrn_reflns_limit_l_min -8
_diffrn_reflns_number 25938
_diffrn_reflns_theta_full 45.29
_diffrn_reflns_theta_max 45.29
_diffrn_reflns_theta_min 2.69
_exptl_absorpt_coefficient_mu 0.473
_exptl_absorpt_correction_T_max 0.8182
_exptl_absorpt_correction_T_min 0.7813
_exptl_absorpt_correction_type multi-scan
_exptl_absorpt_process_details '(<i>SADABS</i>; Bruker, 2008)'
_exptl_crystal_colour 'metallic silver'
_exptl_crystal_density_diffrn 1.253
_exptl_crystal_density_method 'not measured'
_exptl_crystal_description block
_exptl_crystal_F_000 190
_exptl_crystal_size_max 0.2
_exptl_crystal_size_mid 0.2
_exptl_crystal_size_min 0.2
_refine_diff_density_max 0.678
_refine_diff_density_min -0.396
_refine_ls_goodness_of_fit_ref 1.079
_refine_ls_matrix_type full
_refine_ls_number_parameters 60
_refine_ls_number_reflns 2429
_refine_ls_number_restraints 0
_refine_ls_restrained_S_all 1.079
_refine_ls_R_factor_all 0.0155
_refine_ls_R_factor_gt 0.0148
_refine_ls_shift/su_max 0.002
_refine_ls_shift/su_mean 0.000
_refine_ls_structure_factor_coef Fsqd
_refine_ls_weighting_details 'calc w=1/[\s^2^(Fo^2^)+(0.0204P)^2^+0.0373P] where P=(Fo^2^+2Fc^2^)/3'
_refine_ls_weighting_scheme calc
_refine_ls_wR_factor_gt 0.0433
_refine_ls_wR_factor_ref 0.0437
_reflns_number_gt 2333
_reflns_number_total 2429
_reflns_threshold_expression I>2\s(I)
_cod_data_source_file wm2778.cif
_cod_data_source_block I
_cod_database_code 2238939

loop_
_symmetry_equiv_pos_as_xyz
'x, y, z'
'-x, -y, z'
'-x+1/2, y+1/2, -z'
'x+1/2, -y+1/2, -z'
'-x, -y, -z'
'x, y, -z'
'x-1/2, -y-1/2, z'
'-x-1/2, y-1/2, z'

loop_
_atom_site_type_symbol
_atom_site_label
_atom_site_fract_x
_atom_site_fract_y
_atom_site_fract_z
_atom_site_U_iso_or_equiv
_atom_site_adp_type
_atom_site_calc_flag
_atom_site_refinement_flags
_atom_site_occupancy
_atom_site_symmetry_multiplicity
_atom_site_disorder_group
Si Si1 0.426415(11) 0.431285(6) 0.5000 0.00704(2) Uani d S 1 2 .
Si Si2 0.415184(11) 0.160356(6) 0.0000 0.00617(2) Uani d S 1 2 .
Li Li1 0.15083(11) 0.02778(6) 0.0000 0.01635(13) Uani d S 1 2 .
Li Li2 0.0000 0.5000 0.0000 0.01727(19) Uani d S 1 4 .
Li Li3 0.09442(12) 0.19506(7) 0.0000 0.0242(2) Uani d S 1 2 .
Li Li4 0.27005(11) 0.34697(6) 0.0000 0.01476(13) Uani d S 1 2 .
Li Li5 0.25998(11) 0.09271(6) 0.5000 0.01663(14) Uani d S 1 2 .
Li Li6A 0.4138(3) 0.25535(7) 0.5000 0.0195(4) Uani d SP 0.838(7) 2 1
Li Li6B 0.3327(12) 0.2487(4) 0.5000 0.0192(15) Uani d SP 0.162(7) 2 2
Li Li7 0.09281(10) 0.39330(6) 0.5000 0.01429(13) Uani d S 1 2 .

loop_
_atom_site_aniso_label
_atom_site_aniso_U_11
_atom_site_aniso_U_22
_atom_site_aniso_U_33
_atom_site_aniso_U_12
_atom_site_aniso_U_13
_atom_site_aniso_U_23
Si1 0.00650(4) 0.00658(4) 0.00803(4) -0.00146(2) 0.000 0.000
Si2 0.00659(4) 0.00652(4) 0.00541(4) -0.00044(2) 0.000 0.000
Li1 0.0192(3) 0.0173(3) 0.0126(3) -0.0052(3) 0.000 0.000
Li2 0.0249(5) 0.0097(4) 0.0172(5) -0.0035(4) 0.000 0.000
Li3 0.0129(3) 0.0169(3) 0.0427(6) 0.0034(3) 0.000 0.000
Li4 0.0133(3) 0.0173(3) 0.0137(3) 0.0004(2) 0.000 0.000
Li5 0.0127(3) 0.0262(4) 0.0110(3) -0.0061(3) 0.000 0.000
Li6A 0.0374(11) 0.0107(4) 0.0104(4) 0.0041(4) 0.000 0.000
Li6B 0.019(4) 0.017(2) 0.022(3) 0.003(2) 0.000 0.000
Li7 0.0105(3) 0.0204(3) 0.0119(3) -0.0008(2) 0.000 0.000

loop_
_atom_type_symbol
_atom_type_description
_atom_type_scat_dispersion_real
_atom_type_scat_dispersion_imag
_atom_type_scat_source
Li Li -0.0003 0.0001 'International Tables Vol C Tables 4.2.6.8 and 6.1.1.4'
Si Si 0.0817 0.0704 'International Tables Vol C Tables 4.2.6.8 and 6.1.1.4'

loop_
_geom_angle_atom_site_label_1
_geom_angle_atom_site_label_2
_geom_angle_atom_site_label_3
_geom_angle_site_symmetry_1
_geom_angle_site_symmetry_3
_geom_angle
Si1 Si1 Li6A 5_666 . 152.78(5)
Si1 Si1 Li5 5_666 7_665 68.43(2)
Li6A Si1 Li5 . 7_665 84.35(5)
Si1 Si1 Li7 5_666 . 131.60(2)
Li6A Si1 Li7 . . 75.63(5)
Li5 Si1 Li7 7_665 . 159.98(3)
Si1 Si1 Li1 5_666 3_556 69.231(19)
Li6A Si1 Li1 . 3_556 121.62(2)
Li5 Si1 Li1 7_665 3_556 107.13(2)
Li7 Si1 Li1 . 3_556 83.90(2)
Si1 Si1 Li1 5_666 3 69.231(19)
Li6A Si1 Li1 . 3 121.62(2)
Li5 Si1 Li1 7_665 3 107.13(2)
Li7 Si1 Li1 . 3 83.90(2)
Li1 Si1 Li1 3_556 3 109.32(3)
Si1 Si1 Li5 5_666 3_556 60.62(2)
Li6A Si1 Li5 . 3_556 146.60(5)
Li5 Si1 Li5 7_665 3_556 129.047(16)
Li7 Si1 Li5 . 3_556 70.97(3)
Li1 Si1 Li5 3_556 3_556 55.100(14)
Li1 Si1 Li5 3 3_556 55.100(14)
Si1 Si1 Li4 5_666 1_556 127.050(14)
Li6A Si1 Li4 . 1_556 62.45(3)
Li5 Si1 Li4 7_665 1_556 111.752(19)
Li7 Si1 Li4 . 1_556 58.678(17)
Li1 Si1 Li4 3_556 1_556 60.17(2)
Li1 Si1 Li4 3 1_556 141.10(3)
Li5 Si1 Li4 3_556 1_556 98.97(2)
Si1 Si1 Li4 5_666 . 127.051(14)
Li6A Si1 Li4 . . 62.45(3)
Li5 Si1 Li4 7_665 . 111.752(19)
Li7 Si1 Li4 . . 58.678(17)
Li1 Si1 Li4 3_556 . 141.10(3)
Li1 Si1 Li4 3 . 60.17(2)
Li5 Si1 Li4 3_556 . 98.97(2)
Li4 Si1 Li4 1_556 . 102.86(3)
Si1 Si1 Li6B 5_666 . 165.72(19)
Li6A Si1 Li6B . . 12.94(15)
Li5 Si1 Li6B 7_665 . 97.30(19)
Li7 Si1 Li6B . . 62.68(19)
Li1 Si1 Li6B 3_556 . 117.15(8)
Li1 Si1 Li6B 3 . 117.15(8)
Li5 Si1 Li6B 3_556 . 133.66(19)
Li4 Si1 Li6B 1_556 . 57.02(7)
Li4 Si1 Li6B . . 57.02(7)
Si1 Si1 Li1 5_666 7_666 61.073(16)
Li6A Si1 Li1 . 7_666 103.56(3)
Li5 Si1 Li1 7_665 7_666 54.856(16)
Li7 Si1 Li1 . 7_666 129.866(14)
Li1 Si1 Li1 3_556 7_666 53.20(3)
Li1 Si1 Li1 3 7_666 130.304(9)
Li5 Si1 Li1 3_556 7_666 97.78(2)
Li4 Si1 Li1 1_556 7_666 76.29(2)
Li4 Si1 Li1 . 7_666 163.14(2)
Li6B Si1 Li1 . 7_666 111.30(11)
Si1 Si1 Li1 5_666 7_665 61.073(16)
Li6A Si1 Li1 . 7_665 103.56(3)
Li5 Si1 Li1 7_665 7_665 54.856(16)
Li7 Si1 Li1 . 7_665 129.866(14)
Li1 Si1 Li1 3_556 7_665 130.304(9)
Li1 Si1 Li1 3 7_665 53.20(3)
Li5 Si1 Li1 3_556 7_665 97.78(2)
Li4 Si1 Li1 1_556 7_665 163.14(2)
Li4 Si1 Li1 . 7_665 76.29(2)
Li6B Si1 Li1 . 7_665 111.30(11)
Li1 Si1 Li1 7_666 7_665 99.56(3)
Li2 Si2 Li3 3_545 . 117.17(2)
Li2 Si2 Li3 3_545 7_665 131.38(2)
Li3 Si2 Li3 . 7_665 111.451(16)
Li2 Si2 Li6A 3_545 . 121.49(2)
Li3 Si2 Li6A . . 83.51(5)
Li3 Si2 Li6A 7_665 . 63.18(4)
Li2 Si2 Li6A 3_545 1_554 121.49(2)
Li3 Si2 Li6A . 1_554 83.51(5)
Li3 Si2 Li6A 7_665 1_554 63.18(4)
Li6A Si2 Li6A . 1_554 114.48(4)
Li2 Si2 Li6B 3_545 1_554 123.03(10)
Li3 Si2 Li6B . 1_554 70.1(2)
Li3 Si2 Li6B 7_665 1_554 73.51(18)
Li6A Si2 Li6B . 1_554 115.43(10)
Li6A Si2 Li6B 1_554 1_554 14.03(17)
Li2 Si2 Li6B 3_545 . 123.03(10)
Li3 Si2 Li6B . . 70.1(2)
Li3 Si2 Li6B 7_665 . 73.51(18)
Li6A Si2 Li6B . . 14.03(17)
Li6A Si2 Li6B 1_554 . 115.43(10)
Li6B Si2 Li6B 1_554 . 112.6(2)
Li2 Si2 Li5 3_545 . 76.21(2)
Li3 Si2 Li5 . . 68.62(2)
Li3 Si2 Li5 7_665 . 123.840(16)
Li6A Si2 Li5 . . 61.08(4)
Li6A Si2 Li5 1_554 . 151.98(5)
Li6B Si2 Li5 1_554 . 138.7(2)
Li6B Si2 Li5 . . 53.11(15)
Li2 Si2 Li5 3_545 1_554 76.21(2)
Li3 Si2 Li5 . 1_554 68.62(2)
Li3 Si2 Li5 7_665 1_554 123.840(16)
Li6A Si2 Li5 . 1_554 151.98(5)
Li6A Si2 Li5 1_554 1_554 61.08(4)
Li6B Si2 Li5 1_554 1_554 53.11(15)
Li6B Si2 Li5 . 1_554 138.7(2)
Li5 Si2 Li5 . 1_554 108.66(3)
Li2 Si2 Li7 3_545 7_665 65.184(19)
Li3 Si2 Li7 . 7_665 124.026(15)
Li3 Si2 Li7 7_665 7_665 88.12(3)
Li6A Si2 Li7 . 7_665 58.76(3)
Li6A Si2 Li7 1_554 7_665 147.18(5)
Li6B Si2 Li7 1_554 7_665 160.6(2)
Li6B Si2 Li7 . 7_665 66.34(14)
Li5 Si2 Li7 . 7_665 57.56(2)
Li5 Si2 Li7 1_554 7_665 140.93(3)
Li2 Si2 Li7 3_545 7_664 65.184(18)
Li3 Si2 Li7 . 7_664 124.026(15)
Li3 Si2 Li7 7_665 7_664 88.12(3)
Li6A Si2 Li7 . 7_664 147.18(5)
Li6A Si2 Li7 1_554 7_664 58.77(3)
Li6B Si2 Li7 1_554 7_664 66.34(14)
Li6B Si2 Li7 . 7_664 160.6(2)
Li5 Si2 Li7 . 7_664 140.93(3)
Li5 Si2 Li7 1_554 7_664 57.56(2)
Li7 Si2 Li7 7_665 7_664 107.80(3)
Li2 Si2 Li4 3_545 7_665 72.216(17)
Li3 Si2 Li4 . 7_665 170.62(3)
Li3 Si2 Li4 7_665 7_665 59.16(3)
Li6A Si2 Li4 . 7_665 91.45(5)
Li6A Si2 Li4 1_554 7_665 91.45(5)
Li6B Si2 Li4 1_554 7_665 105.3(2)
Li6B Si2 Li4 . 7_665 105.3(2)
Li5 Si2 Li4 . 7_665 115.713(19)
Li5 Si2 Li4 1_554 7_665 115.713(19)
Li7 Si2 Li4 7_665 7_665 58.534(15)
Li7 Si2 Li4 7_664 7_665 58.534(15)
Li1 Li1 Li3 5 . 99.26(5)
Li1 Li1 Li5 5 1_554 116.21(3)
Li3 Li1 Li5 . 1_554 71.64(3)
Li1 Li1 Li5 5 . 116.21(3)
Li3 Li1 Li5 . . 71.64(3)
Li5 Li1 Li5 1_554 . 119.19(5)
Li1 Li1 Si1 5 3_545 67.17(2)
Li3 Li1 Si1 . 3_545 119.07(2)
Li5 Li1 Si1 1_554 3_545 64.776(18)
Li5 Li1 Si1 . 3_545 168.80(4)
Li1 Li1 Si1 5 3_546 67.17(2)
Li3 Li1 Si1 . 3_546 119.07(2)
Li5 Li1 Si1 1_554 3_546 168.80(4)
Li5 Li1 Si1 . 3_546 64.776(18)
Si1 Li1 Si1 3_545 3_546 109.32(3)
Li1 Li1 Li4 5 3_545 83.64(4)
Li3 Li1 Li4 . 3_545 177.10(5)
Li5 Li1 Li4 1_554 3_545 107.13(3)
Li5 Li1 Li4 . 3_545 107.13(3)
Si1 Li1 Li4 3_545 3_545 62.011(17)
Si1 Li1 Li4 3_546 3_545 62.012(18)
Li1 Li1 Li2 5 3_545 152.08(6)
Li3 Li1 Li2 . 3_545 108.66(4)
Li5 Li1 Li2 1_554 3_545 74.07(3)
Li5 Li1 Li2 . 3_545 74.07(3)
Si1 Li1 Li2 3_545 3_545 98.16(2)
Si1 Li1 Li2 3_546 3_545 98.16(2)
Li4 Li1 Li2 3_545 3_545 68.44(3)
Li1 Li1 Si2 5 . 155.65(6)
Li3 Li1 Si2 . . 56.39(3)
Li5 Li1 Si2 1_554 . 59.72(2)
Li5 Li1 Si2 . . 59.72(2)
Si1 Li1 Si2 3_545 . 122.029(17)
Si1 Li1 Si2 3_546 . 122.029(17)
Li4 Li1 Si2 3_545 . 120.71(4)
Li2 Li1 Si2 3_545 . 52.269(16)
Li1 Li1 Si1 5 7_564 59.63(2)
Li3 Li1 Si1 . 7_564 71.64(2)
Li5 Li1 Si1 1_554 7_564 57.691(19)
Li5 Li1 Si1 . 7_564 141.50(4)
Si1 Li1 Si1 3_545 7_564 49.695(9)
Si1 Li1 Si1 3_546 7_564 126.80(3)
Li4 Li1 Si1 3_545 7_564 110.06(2)
Li2 Li1 Si1 3_545 7_564 129.406(14)
Si2 Li1 Si1 . 7_564 107.16(2)
Li1 Li1 Si1 5 7_565 59.63(2)
Li3 Li1 Si1 . 7_565 71.64(2)
Li5 Li1 Si1 1_554 7_565 141.50(4)
Li5 Li1 Si1 . 7_565 57.691(19)
Si1 Li1 Si1 3_545 7_565 126.80(3)
Si1 Li1 Si1 3_546 7_565 49.695(9)
Li4 Li1 Si1 3_545 7_565 110.06(2)
Li2 Li1 Si1 3_545 7_565 129.406(14)
Si2 Li1 Si1 . 7_565 107.16(2)
Si1 Li1 Si1 7_564 7_565 99.56(3)
Si2 Li2 Si2 7_565 3 180.000(4)
Si2 Li2 Li1 7_565 7_565 65.859(17)
Si2 Li2 Li1 3 7_565 114.141(17)
Si2 Li2 Li1 7_565 3 114.142(17)
Si2 Li2 Li1 3 3 65.859(17)
Li1 Li2 Li1 7_565 3 180.0
Si2 Li2 Li7 7_565 1_554 61.584(16)
Si2 Li2 Li7 3 1_554 118.416(16)
Li1 Li2 Li7 7_565 1_554 99.849(19)
Li1 Li2 Li7 3 1_554 80.151(19)
Si2 Li2 Li7 7_565 5_566 118.417(16)
Si2 Li2 Li7 3 5_566 61.583(16)
Li1 Li2 Li7 7_565 5_566 80.151(19)
Li1 Li2 Li7 3 5_566 99.849(19)
Li7 Li2 Li7 1_554 5_566 180.0
Si2 Li2 Li7 7_565 5_565 118.417(16)
Si2 Li2 Li7 3 5_565 61.583(16)
Li1 Li2 Li7 7_565 5_565 80.151(19)
Li1 Li2 Li7 3 5_565 99.849(19)
Li7 Li2 Li7 1_554 5_565 76.94(3)
Li7 Li2 Li7 5_566 5_565 103.06(3)
Si2 Li2 Li7 7_565 . 61.584(16)
Si2 Li2 Li7 3 . 118.417(16)
Li1 Li2 Li7 7_565 . 99.850(19)
Li1 Li2 Li7 3 . 80.151(19)
Li7 Li2 Li7 1_554 . 103.06(3)
Li7 Li2 Li7 5_566 . 76.94(3)
Li7 Li2 Li7 5_565 . 180.0
Si2 Li2 Li4 7_565 5_565 121.622(16)
Si2 Li2 Li4 3 5_565 58.378(16)
Li1 Li2 Li4 7_565 5_565 55.76(2)
Li1 Li2 Li4 3 5_565 124.24(2)
Li7 Li2 Li4 1_554 5_565 126.209(14)
Li7 Li2 Li4 5_566 5_565 53.791(15)
Li7 Li2 Li4 5_565 5_565 53.791(15)
Li7 Li2 Li4 . 5_565 126.210(14)
Si2 Li2 Li4 7_565 . 58.378(16)
Si2 Li2 Li4 3 . 121.622(16)
Li1 Li2 Li4 7_565 . 124.24(2)
Li1 Li2 Li4 3 . 55.76(2)
Li7 Li2 Li4 1_554 . 53.791(14)
Li7 Li2 Li4 5_566 . 126.210(14)
Li7 Li2 Li4 5_565 . 126.210(14)
Li7 Li2 Li4 . . 53.790(15)
Li4 Li2 Li4 5_565 . 180.0
Si2 Li2 Li5 7_565 3_556 124.896(15)
Si2 Li2 Li5 3 3_556 55.104(15)
Li1 Li2 Li5 7_565 3_556 130.096(14)
Li1 Li2 Li5 3 3_556 49.904(14)
Li7 Li2 Li5 1_554 3_556 129.00(2)
Li7 Li2 Li5 5_566 3_556 51.00(2)
Li7 Li2 Li5 5_565 3_556 116.42(2)
Li7 Li2 Li5 . 3_556 63.58(2)
Li4 Li2 Li5 5_565 3_556 94.745(17)
Li4 Li2 Li5 . 3_556 85.255(17)
Si2 Li2 Li5 7_565 3 124.896(15)
Si2 Li2 Li5 3 3 55.104(15)
Li1 Li2 Li5 7_565 3 130.096(14)
Li1 Li2 Li5 3 3 49.904(14)
Li7 Li2 Li5 1_554 3 63.58(2)
Li7 Li2 Li5 5_566 3 116.42(2)
Li7 Li2 Li5 5_565 3 51.00(2)
Li7 Li2 Li5 . 3 129.00(2)
Li4 Li2 Li5 5_565 3 94.745(17)
Li4 Li2 Li5 . 3 85.255(17)
Li5 Li2 Li5 3_556 3 86.65(2)
Li1 Li3 Si2 . . 68.32(3)
Li1 Li3 Si2 . 7_565 156.96(5)
Si2 Li3 Si2 . 7_565 134.72(4)
Li1 Li3 Li4 . 7_565 86.20(4)
Si2 Li3 Li4 . 7_565 154.51(5)
Si2 Li3 Li4 7_565 7_565 70.77(3)
Li1 Li3 Li4 . . 138.67(5)
Si2 Li3 Li4 . . 70.35(3)
Si2 Li3 Li4 7_565 . 64.37(3)
Li4 Li3 Li4 7_565 . 135.14(4)
Li1 Li3 Li6A . 7_564 111.01(3)
Si2 Li3 Li6A . 7_564 124.37(4)
Si2 Li3 Li6A 7_565 7_564 59.21(3)
Li4 Li3 Li6A 7_565 7_564 63.89(4)
Li4 Li3 Li6A . 7_564 92.17(4)
Li1 Li3 Li6A . 7_565 111.01(3)
Si2 Li3 Li6A . 7_565 124.37(4)
Si2 Li3 Li6A 7_565 7_565 59.21(3)
Li4 Li3 Li6A 7_565 7_565 63.89(4)
Li4 Li3 Li6A . 7_565 92.17(4)
Li6A Li3 Li6A 7_564 7_565 108.10(8)
Li1 Li3 Li5 . . 54.48(2)
Si2 Li3 Li5 . . 57.97(2)
Si2 Li3 Li5 7_565 . 131.88(2)
Li4 Li3 Li5 7_565 . 107.49(3)
Li4 Li3 Li5 . . 102.23(3)
Li6A Li3 Li5 7_564 . 164.79(5)
Li6A Li3 Li5 7_565 . 76.55(4)
Li1 Li3 Li5 . 1_554 54.48(2)
Si2 Li3 Li5 . 1_554 57.97(2)
Si2 Li3 Li5 7_565 1_554 131.88(2)
Li4 Li3 Li5 7_565 1_554 107.48(3)
Li4 Li3 Li5 . 1_554 102.23(3)
Li6A Li3 Li5 7_564 1_554 76.55(4)
Li6A Li3 Li5 7_565 1_554 164.79(5)
Li5 Li3 Li5 . 1_554 95.40(4)
Li1 Li3 Li6B . . 98.86(11)
Si2 Li3 Li6B . . 56.17(14)
Si2 Li3 Li6B 7_565 . 96.70(11)
Li4 Li3 Li6B 7_565 . 132.00(14)
Li4 Li3 Li6B . . 56.51(11)
Li6A Li3 Li6B 7_564 . 147.86(12)
Li6A Li3 Li6B 7_565 . 69.93(11)
Li5 Li3 Li6B . . 47.28(10)
Li5 Li3 Li6B 1_554 . 114.13(14)
Li1 Li3 Li6B . 1_554 98.86(11)
Si2 Li3 Li6B . 1_554 56.17(14)
Si2 Li3 Li6B 7_565 1_554 96.70(11)
Li4 Li3 Li6B 7_565 1_554 132.00(14)
Li4 Li3 Li6B . 1_554 56.51(11)
Li6A Li3 Li6B 7_564 1_554 69.93(11)
Li6A Li3 Li6B 7_565 1_554 147.86(12)
Li5 Li3 Li6B . 1_554 114.13(14)
Li5 Li3 Li6B 1_554 1_554 47.28(10)
Li6B Li3 Li6B . 1_554 94.6(3)
Li1 Li3 Li6B . 7_564 112.27(10)
Si2 Li3 Li6B . 7_564 134.21(13)
Si2 Li3 Li6B 7_565 7_564 54.31(10)
Li4 Li3 Li6B 7_565 7_564 55.03(13)
Li4 Li3 Li6B . 7_564 96.40(11)
Li6A Li3 Li6B 7_564 7_564 9.86(10)
Li6A Li3 Li6B 7_565 7_564 98.97(16)
Li5 Li3 Li6B . 7_564 160.95(12)
Li5 Li3 Li6B 1_554 7_564 84.41(12)
Li6B Li3 Li6B . 7_564 148.83(4)
Li6B Li3 Li6B 1_554 7_564 79.609(14)
Li3 Li4 Li3 7_665 . 107.43(3)
Li3 Li4 Li6B 7_665 . 72.1(2)
Li3 Li4 Li6B . . 68.24(17)
Li3 Li4 Li6B 7_665 1_554 72.1(2)
Li3 Li4 Li6B . 1_554 68.24(17)
Li6B Li4 Li6B . 1_554 109.86(19)
Li3 Li4 Li7 7_665 . 124.20(2)
Li3 Li4 Li7 . . 87.21(3)
Li6B Li4 Li7 . . 64.21(14)
Li6B Li4 Li7 1_554 . 154.5(2)
Li3 Li4 Li7 7_665 1_554 124.20(2)
Li3 Li4 Li7 . 1_554 87.21(3)
Li6B Li4 Li7 . 1_554 154.5(2)
Li6B Li4 Li7 1_554 1_554 64.21(14)
Li7 Li4 Li7 . 1_554 109.66(4)
Li3 Li4 Li1 7_665 3 90.90(4)
Li3 Li4 Li1 . 3 161.67(4)
Li6B Li4 Li1 . 3 119.34(14)
Li6B Li4 Li1 1_554 3 119.34(14)
Li7 Li4 Li1 . 3 82.28(3)
Li7 Li4 Li1 1_554 3 82.28(3)
Li3 Li4 Si2 7_665 7_565 163.90(4)
Li3 Li4 Si2 . 7_565 56.47(3)
Li6B Li4 Si2 . 7_565 99.3(2)
Li6B Li4 Si2 1_554 7_565 99.3(2)
Li7 Li4 Si2 . 7_565 59.65(2)
Li7 Li4 Si2 1_554 7_565 59.65(2)
Li1 Li4 Si2 3 7_565 105.20(3)
Li3 Li4 Si1 7_665 . 71.60(2)
Li3 Li4 Si1 . . 127.412(15)
Li6B Li4 Si1 . . 61.57(14)
Li6B Li4 Si1 1_554 . 143.5(2)
Li7 Li4 Si1 . . 58.048(18)
Li7 Li4 Si1 1_554 . 138.51(4)
Li1 Li4 Si1 3 . 57.815(16)
Si2 Li4 Si1 7_565 . 116.896(19)
Li3 Li4 Si1 7_665 1_554 71.60(2)
Li3 Li4 Si1 . 1_554 127.413(15)
Li6B Li4 Si1 . 1_554 143.5(2)
Li6B Li4 Si1 1_554 1_554 61.57(14)
Li7 Li4 Si1 . 1_554 138.51(4)
Li7 Li4 Si1 1_554 1_554 58.048(18)
Li1 Li4 Si1 3 1_554 57.814(16)
Si2 Li4 Si1 7_565 1_554 116.896(19)
Si1 Li4 Si1 . 1_554 102.86(3)
Li3 Li4 Li6A 7_665 1_554 59.80(4)
Li3 Li4 Li6A . 1_554 78.11(4)
Li6B Li4 Li6A . 1_554 107.55(12)
Li6B Li4 Li6A 1_554 1_554 13.10(18)
Li7 Li4 Li6A . 1_554 165.17(5)
Li7 Li4 Li6A 1_554 1_554 72.11(3)
Li1 Li4 Li6A 3 1_554 112.45(4)
Si2 Li4 Li6A 7_565 1_554 112.31(5)
Si1 Li4 Li6A . 1_554 130.66(5)
Si1 Li4 Li6A 1_554 1_554 55.47(3)
Li3 Li4 Li6A 7_665 . 59.80(4)
Li3 Li4 Li6A . . 78.10(4)
Li6B Li4 Li6A . . 13.10(18)
Li6B Li4 Li6A 1_554 . 107.55(12)
Li7 Li4 Li6A . . 72.11(3)
Li7 Li4 Li6A 1_554 . 165.17(5)
Li1 Li4 Li6A 3 . 112.45(4)
Si2 Li4 Li6A 7_565 . 112.31(5)
Si1 Li4 Li6A . . 55.47(3)
Si1 Li4 Li6A 1_554 . 130.66(5)
Li6A Li4 Li6A 1_554 . 102.37(5)
Li6B Li5 Li1 . . 116.63(6)
Li6B Li5 Li1 . 1_556 116.63(6)
Li1 Li5 Li1 . 1_556 119.19(5)
Li6B Li5 Li7 . 7_665 71.7(2)
Li1 Li5 Li7 . 7_665 111.36(3)
Li1 Li5 Li7 1_556 7_665 111.36(3)
Li6B Li5 Si1 . 7_565 111.6(2)
Li1 Li5 Si1 . 7_565 67.45(3)
Li1 Li5 Si1 1_556 7_565 67.45(3)
Li7 Li5 Si1 7_665 7_565 176.78(5)
Li6B Li5 Li6A . . 12.67(19)
Li1 Li5 Li6A . . 119.26(3)
Li1 Li5 Li6A 1_556 . 119.26(3)
Li7 Li5 Li6A 7_665 . 58.99(5)
Si1 Li5 Li6A 7_565 . 124.23(6)
Li6B Li5 Si2 . . 62.07(9)
Li1 Li5 Si2 . . 65.853(16)
Li1 Li5 Si2 1_556 . 172.86(4)
Li7 Li5 Si2 7_665 . 61.506(17)
Si1 Li5 Si2 7_565 . 119.680(19)
Li6A Li5 Si2 . . 57.78(2)
Li6B Li5 Si2 . 1_556 62.07(9)
Li1 Li5 Si2 . 1_556 172.86(4)
Li1 Li5 Si2 1_556 1_556 65.854(16)
Li7 Li5 Si2 7_665 1_556 61.506(17)
Si1 Li5 Si2 7_565 1_556 119.680(19)
Li6A Li5 Si2 . 1_556 57.78(2)
Si2 Li5 Si2 . 1_556 108.66(3)
Li6B Li5 Si1 . 3_546 162.5(2)
Li1 Li5 Si1 . 3_546 60.12(2)
Li1 Li5 Si1 1_556 3_546 60.12(2)
Li7 Li5 Si1 7_665 3_546 125.82(4)
Si1 Li5 Si1 7_565 3_546 50.954(16)
Li6A Li5 Si1 . 3_546 175.18(6)
Si2 Li5 Si1 . 3_546 123.439(18)
Si2 Li5 Si1 1_556 3_546 123.440(18)
Li6B Li5 Li3 . . 66.78(13)
Li1 Li5 Li3 . . 53.88(3)
Li1 Li5 Li3 1_556 . 133.34(4)
Li7 Li5 Li3 7_665 . 113.18(3)
Si1 Li5 Li3 7_565 . 68.76(2)
Li6A Li5 Li3 . . 74.63(4)
Si2 Li5 Li3 . . 53.408(19)
Si2 Li5 Li3 1_556 . 127.28(4)
Si1 Li5 Li3 3_546 . 102.25(3)
Li6B Li5 Li3 . 1_556 66.78(13)
Li1 Li5 Li3 . 1_556 133.34(4)
Li1 Li5 Li3 1_556 1_556 53.88(3)
Li7 Li5 Li3 7_665 1_556 113.18(3)
Si1 Li5 Li3 7_565 1_556 68.76(2)
Li6A Li5 Li3 . 1_556 74.63(4)
Si2 Li5 Li3 . 1_556 127.28(4)
Si2 Li5 Li3 1_556 1_556 53.408(19)
Si1 Li5 Li3 3_546 1_556 102.25(3)
Li3 Li5 Li3 . 1_556 95.40(4)
Li6B Li5 Li7 . 3_546 145.0(2)
Li1 Li5 Li7 . 3_546 76.56(3)
Li1 Li5 Li7 1_556 3_546 76.56(3)
Li7 Li5 Li7 7_665 3_546 73.37(4)
Si1 Li5 Li7 7_565 3_546 103.41(3)
Li6A Li5 Li7 . 3_546 132.36(5)
Si2 Li5 Li7 . 3_546 100.64(2)
Si2 Li5 Li7 1_556 3_546 100.64(2)
Si1 Li5 Li7 3_546 3_546 52.46(2)
Li3 Li5 Li7 . 3_546 129.47(2)
Li3 Li5 Li7 1_556 3_546 129.47(2)
Si2 Li6A Si2 1_556 . 114.48(4)
Si2 Li6A Li7 1_556 7_665 62.65(2)
Si2 Li6A Li7 . 7_665 62.65(2)
Si2 Li6A Si1 1_556 . 122.72(2)
Si2 Li6A Si1 . . 122.72(2)
Li7 Li6A Si1 7_665 . 145.53(10)
Si2 Li6A Li5 1_556 . 61.14(3)
Si2 Li6A Li5 . . 61.14(3)
Li7 Li6A Li5 7_665 . 58.76(3)
Si1 Li6A Li5 . . 155.71(9)
Si2 Li6A Li3 1_556 7_666 57.60(2)
Si2 Li6A Li3 . 7_666 145.67(8)
Li7 Li6A Li3 7_665 7_666 87.22(5)
Si1 Li6A Li3 . 7_666 73.07(4)
Li5 Li6A Li3 . 7_666 118.37(3)
Si2 Li6A Li3 1_556 7_665 145.67(8)
Si2 Li6A Li3 . 7_665 57.61(2)
Li7 Li6A Li3 7_665 7_665 87.22(5)
Si1 Li6A Li3 . 7_665 73.07(4)
Li5 Li6A Li3 . 7_665 118.37(3)
Li3 Li6A Li3 7_666 7_665 108.10(8)
Si2 Li6A Li4 1_556 . 156.71(9)
Si2 Li6A Li4 . . 66.92(2)
Li7 Li6A Li4 7_665 . 128.45(2)
Si1 Li6A Li4 . . 62.08(3)
Li5 Li6A Li4 . . 104.80(6)
Li3 Li6A Li4 7_666 . 134.98(5)
Li3 Li6A Li4 7_665 . 56.31(3)
Si2 Li6A Li4 1_556 1_556 66.92(2)
Si2 Li6A Li4 . 1_556 156.71(9)
Li7 Li6A Li4 7_665 1_556 128.45(2)
Si1 Li6A Li4 . 1_556 62.08(3)
Li5 Li6A Li4 . 1_556 104.80(6)
Li3 Li6A Li4 7_666 1_556 56.31(3)
Li3 Li6A Li4 7_665 1_556 134.98(5)
Li4 Li6A Li4 . 1_556 102.37(5)
Si2 Li6A Li7 1_556 . 110.22(5)
Si2 Li6A Li7 . . 110.22(5)
Li7 Li6A Li7 7_665 . 161.59(8)
Si1 Li6A Li7 . . 52.88(3)
Li5 Li6A Li7 . . 102.83(7)
Li3 Li6A Li7 7_666 . 103.34(4)
Li3 Li6A Li7 7_665 . 103.34(4)
Li4 Li6A Li7 . . 52.06(3)
Li4 Li6A Li7 1_556 . 52.06(3)
Si2 Li6A Li3 1_556 . 113.47(6)
Si2 Li6A Li3 . . 47.61(3)
Li7 Li6A Li3 7_665 . 99.65(4)
Si1 Li6A Li3 . . 106.70(5)
Li5 Li6A Li3 . . 56.23(4)
Li3 Li6A Li3 7_666 . 164.63(7)
Li3 Li6A Li3 7_665 . 86.09(2)
Li4 Li6A Li3 . . 48.69(3)
Li4 Li6A Li3 1_556 . 109.49(7)
Li7 Li6A Li3 . . 66.64(4)
Si2 Li6A Li3 1_556 1_556 47.61(3)
Si2 Li6A Li3 . 1_556 113.47(6)
Li7 Li6A Li3 7_665 1_556 99.65(4)
Si1 Li6A Li3 . 1_556 106.70(5)
Li5 Li6A Li3 . 1_556 56.23(4)
Li3 Li6A Li3 7_666 1_556 86.09(2)
Li3 Li6A Li3 7_665 1_556 164.63(7)
Li4 Li6A Li3 . 1_556 109.48(7)
Li4 Li6A Li3 1_556 1_556 48.69(3)
Li7 Li6A Li3 . 1_556 66.64(4)
Li3 Li6A Li3 . 1_556 79.23(5)
Li5 Li6B Si2 . 1_556 64.82(11)
Li5 Li6B Si2 . . 64.82(11)
Si2 Li6B Si2 1_556 . 112.6(2)
Li5 Li6B Li4 . . 119.1(2)
Si2 Li6B Li4 1_556 . 175.5(4)
Si2 Li6B Li4 . . 68.579(18)
Li5 Li6B Li4 . 1_556 119.1(2)
Si2 Li6B Li4 1_556 1_556 68.579(19)
Si2 Li6B Li4 . 1_556 175.5(4)
Li4 Li6B Li4 . 1_556 109.86(19)
Li5 Li6B Si1 . . 178.7(4)
Si2 Li6B Si1 1_556 . 114.7(2)
Si2 Li6B Si1 . . 114.7(2)
Li4 Li6B Si1 . . 61.41(11)
Li4 Li6B Si1 1_556 . 61.41(11)
Li5 Li6B Li7 . . 125.1(4)
Si2 Li6B Li7 1_556 . 122.40(15)
Si2 Li6B Li7 . . 122.40(15)
Li4 Li6B Li7 . . 57.95(11)
Li4 Li6B Li7 1_556 . 57.95(11)
Si1 Li6B Li7 . . 56.18(10)
Li5 Li6B Li7 . 7_665 57.68(13)
Si2 Li6B Li7 1_556 7_665 58.12(12)
Si2 Li6B Li7 . 7_665 58.12(12)
Li4 Li6B Li7 . 7_665 121.27(18)
Li4 Li6B Li7 1_556 7_665 121.27(18)
Si1 Li6B Li7 . 7_665 121.0(3)
Li7 Li6B Li7 . 7_665 177.2(4)
Li5 Li6B Li3 . . 65.94(17)
Si2 Li6B Li3 1_556 . 129.1(3)
Si2 Li6B Li3 . . 53.69(8)
Li4 Li6B Li3 . . 55.26(9)
Li4 Li6B Li3 1_556 . 129.3(3)
Si1 Li6B Li3 . . 114.84(14)
Li7 Li6B Li3 . . 77.97(19)
Li7 Li6B Li3 7_665 . 103.89(14)
Li5 Li6B Li3 . 1_556 65.94(17)
Si2 Li6B Li3 1_556 1_556 53.69(8)
Si2 Li6B Li3 . 1_556 129.1(3)
Li4 Li6B Li3 . 1_556 129.3(3)
Li4 Li6B Li3 1_556 1_556 55.26(9)
Si1 Li6B Li3 . 1_556 114.84(14)
Li7 Li6B Li3 . 1_556 77.97(19)
Li7 Li6B Li3 7_665 1_556 103.89(14)
Li3 Li6B Li3 . 1_556 94.6(3)
Li5 Li6B Li3 . 7_666 114.65(17)
Si2 Li6B Li3 1_556 7_666 52.18(10)
Si2 Li6B Li3 . 7_666 124.0(3)
Li4 Li6B Li3 . 7_666 123.4(3)
Li4 Li6B Li3 1_556 7_666 52.90(9)
Si1 Li6B Li3 . 7_666 64.52(16)
Li7 Li6B Li3 . 7_666 103.25(14)
Li7 Li6B Li3 7_665 7_666 74.81(18)
Li3 Li6B Li3 . 7_666 177.4(3)
Li3 Li6B Li3 1_556 7_666 87.879(16)
Li5 Li6B Li3 . 7_665 114.65(17)
Si2 Li6B Li3 1_556 7_665 124.0(3)
Si2 Li6B Li3 . 7_665 52.18(10)
Li4 Li6B Li3 . 7_665 52.90(9)
Li4 Li6B Li3 1_556 7_665 123.4(3)
Si1 Li6B Li3 . 7_665 64.52(16)
Li7 Li6B Li3 . 7_665 103.25(14)
Li7 Li6B Li3 7_665 7_665 74.81(18)
Li3 Li6B Li3 . 7_665 87.879(16)
Li3 Li6B Li3 1_556 7_665 177.4(3)
Li3 Li6B Li3 7_666 7_665 89.6(3)
Li5 Li7 Li6A 7_565 7_565 62.25(5)
Li5 Li7 Si1 7_565 . 163.20(4)
Li6A Li7 Si1 7_565 . 134.55(6)
Li5 Li7 Li4 7_565 1_556 122.31(2)
Li6A Li7 Li4 7_565 1_556 93.38(4)
Si1 Li7 Li4 . 1_556 63.27(2)
Li5 Li7 Li4 7_565 . 122.31(2)
Li6A Li7 Li4 7_565 . 93.38(4)
Si1 Li7 Li4 . . 63.27(2)
Li4 Li7 Li4 1_556 . 109.66(4)
Li5 Li7 Si2 7_565 7_565 60.933(17)
Li6A Li7 Si2 7_565 7_565 58.58(2)
Si1 Li7 Si2 . 7_565 124.156(15)
Li4 Li7 Si2 1_556 7_565 148.06(4)
Li4 Li7 Si2 . 7_565 61.815(18)
Li5 Li7 Si2 7_565 7_566 60.933(17)
Li6A Li7 Si2 7_565 7_566 58.58(2)
Si1 Li7 Si2 . 7_566 124.156(15)
Li4 Li7 Si2 1_556 7_566 61.815(18)
Li4 Li7 Si2 . 7_566 148.06(4)
Si2 Li7 Si2 7_565 7_566 107.79(3)
Li5 Li7 Li2 7_565 1_556 72.37(2)
Li6A Li7 Li2 7_565 1_556 109.87(3)
Si1 Li7 Li2 . 1_556 97.64(2)
Li4 Li7 Li2 1_556 1_556 68.809(17)
Li4 Li7 Li2 . 1_556 156.71(4)
Si2 Li7 Li2 7_565 1_556 131.80(3)
Si2 Li7 Li2 7_566 1_556 53.233(8)
Li5 Li7 Li2 7_565 . 72.37(2)
Li6A Li7 Li2 7_565 . 109.87(3)
Si1 Li7 Li2 . . 97.64(2)
Li4 Li7 Li2 1_556 . 156.71(4)
Li4 Li7 Li2 . . 68.810(17)
Si2 Li7 Li2 7_565 . 53.233(8)
Si2 Li7 Li2 7_566 . 131.80(3)
Li2 Li7 Li2 1_556 . 103.06(3)
Li5 Li7 Li6B 7_565 . 135.66(19)
Li6A Li7 Li6B 7_565 . 73.41(15)
Si1 Li7 Li6B . . 61.14(18)
Li4 Li7 Li6B 1_556 . 57.84(5)
Li4 Li7 Li6B . . 57.84(5)
Si2 Li7 Li6B 7_565 . 96.57(11)
Si2 Li7 Li6B 7_566 . 96.57(11)
Li2 Li7 Li6B 1_556 . 126.62(4)
Li2 Li7 Li6B . . 126.62(4)
Li5 Li7 Li6B 7_565 7_565 50.66(18)
Li6A Li7 Li6B 7_565 7_565 11.59(14)
Si1 Li7 Li6B . 7_565 146.14(18)
Li4 Li7 Li6B 1_556 7_565 99.96(10)
Li4 Li7 Li6B . 7_565 99.96(10)
Si2 Li7 Li6B 7_565 7_565 55.54(4)
Si2 Li7 Li6B 7_566 7_565 55.54(4)
Li2 Li7 Li6B 1_556 7_565 103.19(11)
Li2 Li7 Li6B . 7_565 103.19(11)
Li6B Li7 Li6B . 7_565 85.00(3)
Li5 Li7 Li5 7_565 3_556 106.63(4)
Li6A Li7 Li5 7_565 3_556 168.88(6)
Si1 Li7 Li5 . 3_556 56.57(2)
Li4 Li7 Li5 1_556 3_556 93.01(3)
Li4 Li7 Li5 . 3_556 93.02(3)
Si2 Li7 Li5 7_565 3_556 117.29(2)
Si2 Li7 Li5 7_566 3_556 117.29(2)
Li2 Li7 Li5 1_556 3_556 64.282(19)
Li2 Li7 Li5 . 3_556 64.281(19)
Li6B Li7 Li5 . 3_556 117.71(18)
Li6B Li7 Li5 7_565 3_556 157.29(18)

loop_
_geom_bond_atom_site_label_1
_geom_bond_atom_site_label_2
_geom_bond_site_symmetry_2
_geom_bond_distance
Si1 Si1 5_666 2.3852(2)
Si1 Li6A . 2.6628(12)
Si1 Li5 7_665 2.6762(8)
Si1 Li7 . 2.7133(8)
Si1 Li1 3_556 2.7374(5)
Si1 Li1 3 2.7374(5)
Si1 Li5 3_556 2.8559(9)
Si1 Li4 1_556 2.8561(5)
Si1 Li4 . 2.8561(5)
Si1 Li6B . 2.860(7)
Si1 Li1 7_666 2.9244(6)
Si1 Li1 7_665 2.9244(6)
Si2 Li2 3_545 2.51735(15)
Si2 Li3 . 2.6031(9)
Si2 Li3 7_665 2.6099(10)
Si2 Li6A . 2.6554(6)
Si2 Li6A 1_554 2.6554(6)
Si2 Li6B 1_554 2.684(3)
Si2 Li6B . 2.684(3)
Si2 Li5 . 2.7487(5)
Si2 Li5 1_554 2.7487(5)
Si2 Li7 7_665 2.7638(5)
Si2 Li7 7_664 2.7638(5)
Si2 Li4 7_665 2.8229(9)
Li1 Li1 5 2.5408(17)
Li1 Li3 . 2.5696(13)
Li1 Li5 1_554 2.5892(6)
Li1 Li5 . 2.5892(6)
Li1 Si1 3_545 2.7374(5)
Li1 Si1 3_546 2.7374(5)
Li1 Li4 3_545 2.8060(12)
Li1 Li2 3_545 2.8071(9)
Li1 Si1 7_564 2.9244(6)
Li1 Si1 7_565 2.9244(6)
Li2 Si2 7_565 2.51733(16)
Li2 Si2 3 2.51736(15)
Li2 Li1 7_565 2.8071(9)
Li2 Li1 3 2.8071(9)
Li2 Li7 1_554 2.8522(6)
Li2 Li7 5_566 2.8522(6)
Li2 Li7 5_565 2.8522(6)
Li2 Li7 . 2.8522(6)
Li2 Li4 5_565 3.1567(9)
Li2 Li4 . 3.1567(9)
Li2 Li5 3_556 3.2546(7)
Li2 Li5 3 3.2546(7)
Li3 Si2 7_565 2.6099(10)
Li3 Li4 7_565 2.6556(13)
Li3 Li4 . 2.6884(13)
Li3 Li6A 7_564 2.7585(14)
Li3 Li6A 7_565 2.7585(14)
Li3 Li5 . 3.0191(9)
Li3 Li5 1_554 3.0191(9)
Li3 Li6B . 3.038(7)
Li3 Li6B 1_554 3.038(7)
Li3 Li6B 7_564 3.168(7)
Li4 Li3 7_665 2.6556(13)
Li4 Li6B . 2.728(3)
Li4 Li6B 1_554 2.728(3)
Li4 Li7 . 2.7317(7)
Li4 Li7 1_554 2.7318(7)
Li4 Li1 3 2.8060(12)
Li4 Si2 7_565 2.8229(9)
Li4 Si1 1_554 2.8562(5)
Li4 Li6A 1_554 2.8659(11)
Li4 Li6A . 2.8659(11)
Li5 Li6B . 2.429(7)
Li5 Li1 1_556 2.5892(6)
Li5 Li7 7_665 2.6540(12)
Li5 Si1 7_565 2.6762(8)
Li5 Li6A . 2.7472(18)
Li5 Si2 1_556 2.7487(5)
Li5 Si1 3_546 2.8559(9)
Li5 Li3 1_556 3.0191(9)
Li5 Li7 3_546 3.2351(14)
Li6A Si2 1_556 2.6553(6)
Li6A Li7 7_665 2.6605(16)
Li6A Li3 7_666 2.7585(14)
Li6A Li3 7_665 2.7585(14)
Li6A Li4 1_556 2.8659(11)
Li6A Li7 . 3.296(2)
Li6A Li3 1_556 3.5021(19)
Li6B Si2 1_556 2.684(3)
Li6B Li4 1_556 2.728(3)
Li6B Li7 . 2.902(7)
Li6B Li7 7_665 2.981(7)
Li6B Li3 1_556 3.038(7)
Li6B Li3 7_666 3.168(7)
Li6B Li3 7_665 3.168(7)
Li7 Li5 7_565 2.6540(12)
Li7 Li6A 7_565 2.6605(16)
Li7 Li4 1_556 2.7317(7)
Li7 Si2 7_565 2.7638(5)
Li7 Si2 7_566 2.7638(5)
Li7 Li2 1_556 2.8522(6)
Li7 Li6B 7_565 2.981(7)
Li7 Li5 3_556 3.2351(14)
